data_4031555
loop_
_publ_author_name
'Harada, Shingo'
'Kono, Masato'
'Nozaki, Tomoyuki'
'Menjo, Yasuhiro'
'Nemoto, Tetsuhiro'
'Hamada, Yasumasa'

_publ_section_title
;
 General Approach to Nitrogen-Bridged Bicyclic Frameworks by Rh-Catalyzed
 Formal Carbenoid Insertion into an Amide C-N Bond.
;
_journal_issue 20
_journal_name_full 'The Journal of organic chemistry'
_journal_page_first 10317
_journal_page_last 10333
_journal_paper_doi 10.1021/acs.joc.5b01954
_journal_volume 80
_journal_year 2015
_chemical_formula_moiety 'C16 H23 N O3'
_chemical_formula_sum 'C16 H23 N O3'
_chemical_formula_weight 277.36
_space_group_IT_number 14
_symmetry_cell_setting monoclinic
_symmetry_Int_Tables_number 14
_symmetry_space_group_name_Hall '-P 2ybc'
_symmetry_space_group_name_H-M 'P 1 21/c 1'
_atom_sites_solution_hydrogens geom
_atom_sites_solution_primary direct
_atom_sites_solution_secondary difmap
_cell_angle_alpha 90.0000
_cell_angle_beta 93.439(3)
_cell_angle_gamma 90.0000
_cell_formula_units_Z 4
_cell_length_a 7.0120(2)
_cell_length_b 9.5343(3)
_cell_length_c 21.2709(8)
_cell_measurement_reflns_used 3345
_cell_measurement_temperature 93
_cell_measurement_theta_max 68.20
_cell_measurement_theta_min 4.17
_cell_volume 1419.49(8)
_computing_cell_refinement 'RAPID AUTO'
_computing_data_collection 'RAPID AUTO (Rigaku, ????)'
_computing_data_reduction 'RAPID AUTO'
_computing_molecular_graphics 'CrystalStructure 4.0'
_computing_publication_material 'CrystalStructure 4.0 (Rigaku, 2010)'
_computing_structure_refinement 'SHELXL97 (Sheldrick, 2008)'
_computing_structure_solution 'Il Milione (Burla, et al., 2007)'
_diffrn_ambient_temperature 93
_diffrn_detector_area_resol_mean 10.000
_diffrn_measured_fraction_theta_full 0.999
_diffrn_measured_fraction_theta_max 0.999
_diffrn_measurement_device_type 'Rigaku R-AXIS RAPID'
_diffrn_measurement_method \w
_diffrn_radiation_type 'Cu K\a'
_diffrn_radiation_wavelength 1.54187
_diffrn_reflns_av_R_equivalents 0.0662
_diffrn_reflns_limit_h_max 8
_diffrn_reflns_limit_h_min -8
_diffrn_reflns_limit_k_max 11
_diffrn_reflns_limit_k_min -11
_diffrn_reflns_limit_l_max 25
_diffrn_reflns_limit_l_min -25
_diffrn_reflns_number 14599
_diffrn_reflns_theta_full 68.20
_diffrn_reflns_theta_max 68.20
_diffrn_standards_number 0
_exptl_absorpt_coefficient_mu 0.717
_exptl_absorpt_correction_T_max 0.931
_exptl_absorpt_correction_T_min 0.714
_exptl_absorpt_correction_type multi-scan
_exptl_absorpt_process_details 'ABSCOR (Rigaku, 1995)'
_exptl_crystal_colour colorless
_exptl_crystal_density_diffrn 1.298
_exptl_crystal_density_method 'not measured'
_exptl_crystal_description block
_exptl_crystal_F_000 600.00
_exptl_crystal_size_max 0.360
_exptl_crystal_size_mid 0.160
_exptl_crystal_size_min 0.100
_refine_diff_density_max 0.260
_refine_diff_density_min -0.330
_refine_ls_extinction_method none
_refine_ls_goodness_of_fit_ref 1.094
_refine_ls_hydrogen_treatment constr
_refine_ls_number_parameters 181
_refine_ls_number_reflns 2601
_refine_ls_number_restraints 0
_refine_ls_R_factor_gt 0.0449
_refine_ls_shift/su_max 0.000
_refine_ls_structure_factor_coef Fsqd
_refine_ls_weighting_details 'w = 1/[\s^2^(Fo^2^)+(0.0541P)^2^+0.3302P] where P=(Fo^2^+2Fc^2^)/3'
_refine_ls_weighting_scheme calc
_refine_ls_wR_factor_ref 0.1191
_reflns_number_gt 2145
_reflns_number_total 2601
_reflns_threshold_expression F^2^>2.0\s(F^2^)
_cod_data_source_file jo5b01954_si_002.cif
_cod_data_source_block 140806harada02
_cod_depositor_comments 'Adding full bibliography for 4031554--4031556.cif.'
_cod_original_cell_volume 1419.51(8)
_cod_database_code 4031555

loop_
_symmetry_equiv_pos_site_id
_symmetry_equiv_pos_as_xyz
1 +X,+Y,+Z
2 -X,1/2+Y,1/2-Z
3 -X,-Y,-Z
4 +X,1/2-Y,1/2+Z

loop_
_atom_site_label
_atom_site_type_symbol
_atom_site_fract_x
_atom_site_fract_y
_atom_site_fract_z
_atom_site_U_iso_or_equiv
_atom_site_adp_type
_atom_site_occupancy
_atom_site_symmetry_multiplicity
_atom_site_calc_flag
_atom_site_refinement_flags
O1 O 0.13216(15) 0.03631(11) 0.22294(5) 0.0243(3) Uani 1.0 4 d .
O2 O 0.08394(15) -0.22249(11) 0.26950(5) 0.0243(3) Uani 1.0 4 d .
O3 O -0.27322(15) 0.40538(11) 0.47174(6) 0.0268(3) Uani 1.0 4 d .
N1 N 0.33073(17) -0.01886(13) 0.38936(6) 0.0197(4) Uani 1.0 4 d .
C1 C -0.1027(3) 0.34726(16) 0.45706(8) 0.0223(4) Uani 1.0 4 d .
C2 C 0.2323(2) 0.20462(16) 0.43066(8) 0.0208(4) Uani 1.0 4 d .
C3 C 0.2010(2) -0.02296(15) 0.33312(8) 0.0189(4) Uani 1.0 4 d .
C4 C 0.4008(3) 0.11617(16) 0.41307(8) 0.0222(4) Uani 1.0 4 d .
C5 C 0.0193(3) 0.40381(16) 0.41507(8) 0.0243(4) Uani 1.0 4 d .
C6 C 0.1854(3) 0.33116(16) 0.40193(8) 0.0234(4) Uani 1.0 4 d .
C7 C 0.1109(3) 0.15237(16) 0.47470(8) 0.0228(4) Uani 1.0 4 d .
C8 C 0.2832(3) 0.03098(16) 0.27225(8) 0.0210(4) Uani 1.0 4 d .
C9 C -0.0552(3) 0.22164(16) 0.48794(8) 0.0230(4) Uani 1.0 4 d .
C10 C 0.6366(3) -0.02985(17) 0.29334(8) 0.0249(4) Uani 1.0 4 d .
C11 C -0.3263(3) 0.53387(17) 0.44116(9) 0.0284(4) Uani 1.0 4 d .
C12 C 0.4559(3) -0.04781(17) 0.24973(8) 0.0229(4) Uani 1.0 4 d .
C13 C 0.1489(2) -0.17971(16) 0.33162(8) 0.0205(4) Uani 1.0 4 d .
C14 C 0.4623(2) -0.13855(16) 0.38816(8) 0.0212(4) Uani 1.0 4 d .
C15 C 0.3325(2) -0.25407(16) 0.35739(8) 0.0218(4) Uani 1.0 4 d .
C16 C 0.6487(2) -0.11465(17) 0.35496(8) 0.0238(4) Uani 1.0 4 d .
H1 H 0.0791 -0.0425 0.2195 0.0291 Uiso 1.0 4 calc R
H2 H 0.0609 -0.3090 0.2694 0.0292 Uiso 1.0 4 calc R
H3 H 0.0840 0.0326 0.3413 0.0227 Uiso 1.0 4 calc R
H4A H 0.4707 0.1646 0.3803 0.0266 Uiso 1.0 4 calc R
H4B H 0.4897 0.1020 0.4505 0.0266 Uiso 1.0 4 calc R
H5 H -0.0094 0.4913 0.3953 0.0291 Uiso 1.0 4 calc R
H6 H 0.2680 0.3696 0.3726 0.0281 Uiso 1.0 4 calc R
H7 H 0.1430 0.0673 0.4960 0.0273 Uiso 1.0 4 calc R
H8 H 0.3251 0.1299 0.2805 0.0252 Uiso 1.0 4 calc R
H9 H -0.1365 0.1840 0.5179 0.0276 Uiso 1.0 4 calc R
H10A H 0.6491 0.0708 0.3043 0.0299 Uiso 1.0 4 calc R
H10B H 0.7481 -0.0551 0.2692 0.0299 Uiso 1.0 4 calc R
H11A H -0.2347 0.6073 0.4544 0.0341 Uiso 1.0 4 calc R
H11B H -0.4544 0.5612 0.4526 0.0341 Uiso 1.0 4 calc R
H11C H -0.3263 0.5214 0.3954 0.0341 Uiso 1.0 4 calc R
H12A H 0.4824 -0.0141 0.2071 0.0274 Uiso 1.0 4 calc R
H12B H 0.4245 -0.1489 0.2464 0.0274 Uiso 1.0 4 calc R
H13 H 0.0452 -0.1968 0.3610 0.0246 Uiso 1.0 4 calc R
H14 H 0.4969 -0.1669 0.4326 0.0254 Uiso 1.0 4 calc R
H15A H 0.3968 -0.3006 0.3228 0.0262 Uiso 1.0 4 calc R
H15B H 0.3022 -0.3258 0.3889 0.0262 Uiso 1.0 4 calc R
H16A H 0.7402 -0.0666 0.3850 0.0285 Uiso 1.0 4 calc R
H16B H 0.7036 -0.2076 0.3459 0.0285 Uiso 1.0 4 calc R

loop_
_atom_site_aniso_label
_atom_site_aniso_U_11
_atom_site_aniso_U_22
_atom_site_aniso_U_33
_atom_site_aniso_U_12
_atom_site_aniso_U_13
_atom_site_aniso_U_23
O1 0.0254(6) 0.0198(6) 0.0266(7) 0.0008(5) -0.0075(5) 0.0007(5)
O2 0.0260(6) 0.0187(6) 0.0276(7) -0.0029(5) -0.0042(5) -0.0025(5)
O3 0.0245(6) 0.0228(6) 0.0329(8) 0.0078(5) 0.0011(5) 0.0016(5)
N1 0.0183(7) 0.0173(7) 0.0229(8) 0.0027(5) -0.0040(6) -0.0016(6)
C1 0.0220(8) 0.0201(8) 0.0243(10) 0.0017(7) -0.0031(7) -0.0049(7)
C2 0.0206(8) 0.0187(8) 0.0226(9) -0.0015(6) -0.0037(7) -0.0050(7)
C3 0.0153(7) 0.0171(8) 0.0239(9) 0.0020(6) -0.0018(7) -0.0014(7)
C4 0.0192(8) 0.0219(8) 0.0250(10) -0.0009(6) -0.0023(7) -0.0026(7)
C5 0.0298(9) 0.0186(8) 0.0236(10) 0.0010(7) -0.0046(7) 0.0009(7)
C6 0.0259(8) 0.0212(9) 0.0230(10) -0.0024(7) 0.0001(7) -0.0014(7)
C7 0.0251(8) 0.0168(8) 0.0259(10) 0.0012(7) -0.0033(7) -0.0007(7)
C8 0.0203(8) 0.0175(8) 0.0245(10) 0.0007(6) -0.0047(7) -0.0004(7)
C9 0.0243(8) 0.0205(8) 0.0245(10) 0.0001(7) 0.0026(7) -0.0005(7)
C10 0.0175(8) 0.0259(9) 0.0317(10) -0.0001(7) 0.0030(7) 0.0010(7)
C11 0.0288(9) 0.0251(9) 0.0307(11) 0.0098(7) -0.0043(8) 0.0008(8)
C12 0.0226(8) 0.0221(8) 0.0242(10) 0.0002(7) 0.0030(7) 0.0019(7)
C13 0.0179(8) 0.0203(8) 0.0231(9) 0.0001(6) -0.0010(7) -0.0003(7)
C14 0.0185(8) 0.0199(8) 0.0247(9) 0.0034(6) -0.0025(7) 0.0017(7)
C15 0.0218(8) 0.0164(8) 0.0273(10) 0.0011(6) 0.0007(7) 0.0018(7)
C16 0.0164(8) 0.0244(9) 0.0302(10) 0.0029(6) -0.0013(7) -0.0018(7)

loop_
_atom_type_symbol
_atom_type_description
_atom_type_scat_dispersion_real
_atom_type_scat_dispersion_imag
_atom_type_scat_source
C C 0.0181 0.0091
;
International Tables for Crystallography
(1992, Vol. C, Tables 4.2.6.8 and 6.1.1.4)
;
H H 0.0000 0.0000
;
International Tables for Crystallography
(1992, Vol. C, Table 6.1.1.4)
;
N N 0.0311 0.0180
;
International Tables for Crystallography
(1992, Vol. C, Tables 4.2.6.8 and 6.1.1.4)
;
O O 0.0492 0.0322
;
International Tables for Crystallography
(1992, Vol. C, Tables 4.2.6.8 and 6.1.1.4)
;

loop_
_geom_angle_atom_site_label_1
_geom_angle_atom_site_label_2
_geom_angle_atom_site_label_3
_geom_angle
_geom_angle_publ_flag
C1 O3 C11 116.79(13) yes
C3 N1 C4 119.21(12) yes
C3 N1 C14 109.05(12) yes
C4 N1 C14 119.56(12) yes
O3 C1 C5 124.86(14) yes
O3 C1 C9 115.24(15) yes
C5 C1 C9 119.90(15) yes
C4 C2 C6 122.97(15) yes
C4 C2 C7 118.88(14) yes
C6 C2 C7 118.01(15) yes
N1 C3 C8 115.78(13) yes
N1 C3 C13 100.28(12) yes
C8 C3 C13 114.09(14) yes
N1 C4 C2 108.99(13) yes
C1 C5 C6 119.43(15) yes
C2 C6 C5 121.53(16) yes
C2 C7 C9 121.45(15) yes
O1 C8 C3 109.12(12) yes
O1 C8 C12 110.49(13) yes
C3 C8 C12 116.37(13) yes
C1 C9 C7 119.61(16) yes
C12 C10 C16 117.26(14) yes
C8 C12 C10 113.41(14) yes
O2 C13 C3 110.98(13) yes
O2 C13 C15 114.22(13) yes
C3 C13 C15 104.32(12) yes
N1 C14 C15 101.88(12) yes
N1 C14 C16 116.40(13) yes
C15 C14 C16 113.90(14) yes
C13 C15 C14 106.28(12) yes
C10 C16 C14 117.63(13) yes
C8 O1 H1 109.473 no
C13 O2 H2 109.465 no
N1 C3 H3 108.742 no
C8 C3 H3 108.759 no
C13 C3 H3 108.757 no
N1 C4 H4A 109.881 no
N1 C4 H4B 109.885 no
C2 C4 H4A 109.883 no
C2 C4 H4B 109.886 no
H4A C4 H4B 108.303 no
C1 C5 H5 120.284 no
C6 C5 H5 120.284 no
C2 C6 H6 119.236 no
C5 C6 H6 119.238 no
C2 C7 H7 119.269 no
C9 C7 H7 119.282 no
O1 C8 H8 106.789 no
C3 C8 H8 106.780 no
C12 C8 H8 106.783 no
C1 C9 H9 120.197 no
C7 C9 H9 120.193 no
C12 C10 H10A 107.983 no
C12 C10 H10B 107.988 no
C16 C10 H10A 107.986 no
C16 C10 H10B 107.988 no
H10A C10 H10B 107.235 no
O3 C11 H11A 109.474 no
O3 C11 H11B 109.465 no
O3 C11 H11C 109.478 no
H11A C11 H11B 109.460 no
H11A C11 H11C 109.471 no
H11B C11 H11C 109.480 no
C8 C12 H12A 108.891 no
C8 C12 H12B 108.882 no
C10 C12 H12A 108.892 no
C10 C12 H12B 108.884 no
H12A C12 H12B 107.730 no
O2 C13 H13 109.050 no
C3 C13 H13 109.046 no
C15 C13 H13 109.050 no
N1 C14 H14 108.081 no
C15 C14 H14 108.079 no
C16 C14 H14 108.079 no
C13 C15 H15A 110.468 no
C13 C15 H15B 110.468 no
C14 C15 H15A 110.481 no
C14 C15 H15B 110.479 no
H15A C15 H15B 108.659 no
C10 C16 H16A 107.902 no
C10 C16 H16B 107.899 no
C14 C16 H16A 107.895 no
C14 C16 H16B 107.898 no
H16A C16 H16B 107.188 no

loop_
_geom_bond_atom_site_label_1
_geom_bond_atom_site_label_2
_geom_bond_distance
_geom_bond_publ_flag
O1 C8 1.4460(19) yes
O2 C13 1.431(2) yes
O3 C1 1.371(2) yes
O3 C11 1.426(2) yes
N1 C3 1.459(2) yes
N1 C4 1.457(2) yes
N1 C14 1.469(2) yes
C1 C5 1.383(3) yes
C1 C9 1.397(3) yes
C2 C4 1.516(3) yes
C2 C6 1.383(3) yes
C2 C7 1.395(3) yes
C3 C8 1.537(3) yes
C3 C13 1.538(2) yes
C5 C6 1.397(3) yes
C7 C9 1.382(3) yes
C8 C12 1.527(3) yes
C10 C12 1.534(3) yes
C10 C16 1.538(3) yes
C13 C15 1.541(2) yes
C14 C15 1.549(3) yes
C14 C16 1.539(3) yes
O1 H1 0.840 no
O2 H2 0.840 no
C3 H3 1.000 no
C4 H4A 0.990 no
C4 H4B 0.990 no
C5 H5 0.950 no
C6 H6 0.950 no
C7 H7 0.950 no
C8 H8 1.000 no
C9 H9 0.950 no
C10 H10A 0.990 no
C10 H10B 0.990 no
C11 H11A 0.980 no
C11 H11B 0.980 no
C11 H11C 0.980 no
C12 H12A 0.990 no
C12 H12B 0.990 no
C13 H13 1.000 no
C14 H14 1.000 no
C15 H15A 0.990 no
C15 H15B 0.990 no
C16 H16A 0.990 no
C16 H16B 0.990 no

loop_
_geom_contact_atom_site_label_1
_geom_contact_atom_site_label_2
_geom_contact_distance
_geom_contact_publ_flag
_geom_contact_site_symmetry_2
O1 O2 2.6877(15) no .
O1 C13 3.093(2) no .
O2 N1 3.5686(16) no .
O2 C8 2.7903(19) no .
O2 C12 3.1441(19) no .
N1 C6 3.504(2) no .
N1 C7 2.945(2) no .
N1 C10 3.051(2) no .
N1 C12 3.159(3) no .
C1 C2 2.800(3) no .
C2 C3 3.001(3) no .
C3 C7 3.534(3) no .
C3 C10 3.219(3) no .
C3 C16 3.265(2) no .
C4 C8 3.165(3) no .
C4 C10 3.415(3) no .
C4 C16 3.107(3) no .
C5 C7 2.769(3) no .
C5 C11 2.807(3) no .
C6 C9 2.767(3) no .
C8 C14 3.146(3) no .
C8 C15 3.273(3) no .
C8 C16 3.324(3) no .
C10 C15 3.365(3) no .
C12 C13 3.114(3) no .
C12 C14 3.067(3) no .
C12 C15 3.178(3) no .
C13 C16 3.564(2) no .
O1 O2 2.7640(15) no 2_555
O1 C5 3.312(2) no 2_545
O1 C13 3.5055(19) no 2_555
O2 O1 2.7640(15) no 2_545
O2 C8 3.5589(19) no 2_545
O3 C5 3.429(2) no 3_566
O3 C11 3.504(3) no 3_466
C5 O1 3.312(2) no 2_555
C5 O3 3.429(2) no 3_566
C7 C7 3.496(3) no 3_556
C8 O2 3.5589(19) no 2_555
C11 O3 3.504(3) no 3_466
C11 C15 3.532(3) no 1_465
C13 O1 3.5055(19) no 2_545
C15 C11 3.532(3) no 1_645
O1 H2 3.4815 no .
O1 H3 2.5595 no .
O1 H12A 2.5449 no .
O1 H12B 2.7287 no .
O2 H1 2.0181 no .
O2 H3 2.8710 no .
O2 H12B 2.5643 no .
O2 H15A 2.5211 no .
O2 H15B 3.0492 no .
O3 H5 2.6635 no .
O3 H9 2.4946 no .
N1 H7 2.8136 no .
N1 H8 2.7135 no .
N1 H10A 3.0771 no .
N1 H12B 3.3839 no .
N1 H13 2.6661 no .
N1 H15A 3.0839 no .
N1 H15B 2.9333 no .
N1 H16A 2.9139 no .
N1 H16B 3.3497 no .
C1 H6 3.2547 no .
C1 H7 3.2573 no .
C1 H11A 2.6454 no .
C1 H11B 3.1973 no .
C1 H11C 2.5860 no .
C2 H3 2.6742 no .
C2 H5 3.2796 no .
C2 H8 3.3738 no .
C2 H9 3.2776 no .
C3 H1 2.5220 no .
C3 H2 3.1748 no .
C3 H4A 2.7490 no .
C3 H4B 3.3375 no .
C3 H10A 3.3577 no .
C3 H12A 3.4234 no .
C3 H12B 2.7645 no .
C3 H14 3.1847 no .
C3 H15A 2.9958 no .
C3 H15B 3.1855 no .
C4 H3 2.7376 no .
C4 H6 2.7110 no .
C4 H7 2.6422 no .
C4 H8 2.8409 no .
C4 H10A 3.0088 no .
C4 H14 2.8069 no .
C4 H16A 3.0378 no .
C5 H9 3.2639 no .
C5 H11A 2.7957 no .
C5 H11C 2.6804 no .
C6 H3 3.1885 no .
C6 H4A 2.6161 no .
C6 H4B 3.1825 no .
C6 H7 3.2397 no .
C6 H8 3.4084 no .
C7 H3 3.0550 no .
C7 H4A 3.3192 no .
C7 H4B 2.7778 no .
C7 H6 3.2416 no .
C8 H2 3.5952 no .
C8 H4A 2.8770 no .
C8 H10A 2.6422 no .
C8 H10B 3.3659 no .
C8 H13 3.3825 no .
C8 H15A 3.4178 no .
C9 H5 3.2663 no .
C10 H4A 2.9111 no .
C10 H8 2.6634 no .
C10 H14 3.4347 no .
C10 H15A 3.1635 no .
C11 H5 2.5122 no .
C12 H1 2.6822 no .
C12 H3 3.4332 no .
C12 H4A 3.4348 no .
C12 H15A 2.9109 no .
C12 H16A 3.4053 no .
C12 H16B 3.0163 no .
C13 H1 2.7386 no .
C13 H8 3.4031 no .
C13 H12B 2.7427 no .
C13 H14 3.1553 no .
C14 H3 3.2212 no .
C14 H4A 2.8964 no .
C14 H4B 2.6497 no .
C14 H8 3.5293 no .
C14 H10A 3.0261 no .
C14 H10B 3.4141 no .
C14 H12B 3.0119 no .
C14 H13 2.9995 no .
C15 H2 2.6416 no .
C15 H3 3.2481 no .
C15 H12B 2.6784 no .
C15 H16A 3.3924 no .
C15 H16B 2.6651 no .
C16 H4A 3.0036 no .
C16 H4B 3.1477 no .
C16 H8 3.5585 no .
C16 H12A 3.4248 no .
C16 H12B 2.7335 no .
C16 H15A 2.5659 no .
C16 H15B 3.2697 no .
H1 H2 2.7589 no .
H1 H3 2.6857 no .
H1 H8 2.6632 no .
H1 H12A 2.8689 no .
H1 H12B 2.6562 no .
H1 H13 3.3709 no .
H2 H3 3.5968 no .
H2 H12B 3.0356 no .
H2 H13 2.2308 no .
H2 H15A 2.5545 no .
H2 H15B 2.9727 no .
H3 H4A 3.0593 no .
H3 H6 3.5114 no .
H3 H7 3.3103 no .
H3 H8 2.3770 no .
H3 H13 2.2464 no .
H4A H6 2.4160 no .
H4A H7 3.5886 no .
H4A H8 2.3244 no .
H4A H10A 2.2852 no .
H4A H14 3.3528 no .
H4A H16A 2.9015 no .
H4B H6 3.3706 no .
H4B H7 2.6909 no .
H4B H10A 3.3789 no .
H4B H14 2.5925 no .
H4B H16A 2.8109 no .
H5 H6 2.3406 no .
H5 H11A 2.3529 no .
H5 H11B 3.4814 no .
H5 H11C 2.2403 no .
H6 H8 3.0518 no .
H7 H9 2.3247 no .
H8 H10A 2.3657 no .
H8 H10B 3.4713 no .
H8 H12A 2.3969 no .
H8 H12B 2.8521 no .
H10A H12A 2.4506 no .
H10A H12B 2.8546 no .
H10A H16A 2.2221 no .
H10A H16B 2.8168 no .
H10B H12A 2.2523 no .
H10B H12B 2.4601 no .
H10B H16A 2.4689 no .
H10B H16B 2.2215 no .
H12B H15A 2.1923 no .
H12B H16B 2.8504 no .
H13 H14 3.4436 no .
H13 H15A 2.8208 no .
H13 H15B 2.2325 no .
H14 H15A 2.7160 no .
H14 H15B 2.2071 no .
H14 H16A 2.2495 no .
H14 H16B 2.4449 no .
H15A H16A 3.4841 no .
H15A H16B 2.3509 no .
H15B H16B 3.2155 no .
O1 H2 2.0157 no 2_555
O1 H5 2.6446 no 2_545
O1 H10B 3.0495 no 1_455
O1 H11C 2.9366 no 2_545
O1 H13 3.3074 no 2_555
O1 H16B 3.1037 no 2_655
O2 H1 3.2718 no 2_545
O2 H3 3.4727 no 2_545
O2 H8 3.3125 no 2_545
O2 H10A 3.1952 no 2_645
O2 H10B 2.8448 no 1_455
O2 H10B 3.4981 no 2_645
O2 H16B 3.2084 no 1_455
O3 H4A 3.4427 no 1_455
O3 H4B 3.3537 no 1_455
O3 H5 3.4959 no 3_566
O3 H11B 2.5899 no 3_466
O3 H14 3.4852 no 3_556
O3 H15B 3.0779 no 3_556
N1 H9 2.9243 no 3_556
C1 H5 3.5426 no 3_566
C1 H11A 2.9656 no 3_566
C2 H11A 3.0307 no 3_566
C2 H14 3.3951 no 3_656
C3 H2 3.4365 no 2_555
C3 H9 3.5752 no 3_556
C3 H10B 3.3926 no 1_455
C3 H16A 3.5016 no 1_455
C4 H14 3.3520 no 3_656
C5 H1 2.9483 no 2_555
C5 H11A 3.0809 no 3_566
C5 H15B 3.3197 no 1_565
C6 H1 3.3144 no 2_555
C6 H11A 3.1099 no 3_566
C6 H11B 3.4678 no 1_655
C6 H15B 3.3869 no 1_565
C7 H7 2.8420 no 3_556
C7 H9 3.2157 no 3_556
C7 H11A 2.8496 no 3_566
C7 H14 3.2892 no 3_656
C7 H16A 3.2080 no 3_656
C8 H2 2.9460 no 2_555
C8 H11C 3.5987 no 2_545
C8 H15A 3.4997 no 2_655
C8 H16B 3.5446 no 2_655
C9 H4B 3.4376 no 1_455
C9 H7 2.8479 no 3_556
C9 H11A 2.8276 no 3_566
C9 H13 3.2193 no 3_556
C9 H15B 3.3749 no 3_556
C10 H1 3.5630 no 1_655
C10 H2 3.3245 no 2_655
C10 H3 3.2943 no 1_655
C10 H13 3.5096 no 1_655
C10 H15A 3.2969 no 2_655
C11 H6 3.4896 no 1_455
C11 H11B 2.9512 no 3_466
C11 H12A 3.3076 no 2_555
C11 H14 3.1116 no 1_465
C11 H15A 3.4657 no 1_465
C11 H15B 3.0766 no 1_465
C11 H16B 3.2053 no 1_465
C12 H6 3.4265 no 2_645
C12 H8 3.5120 no 2_645
C12 H11C 3.2341 no 2_545
C12 H15A 3.0325 no 2_655
C13 H9 3.2084 no 3_556
C13 H10B 3.2598 no 1_455
C13 H16A 3.3253 no 1_455
C13 H16B 3.1667 no 1_455
C14 H4B 3.4467 no 3_656
C14 H9 3.1547 no 3_556
C14 H11A 3.4662 no 1_645
C14 H11B 3.2122 no 1_645
C14 H11C 3.5639 no 1_645
C15 H5 3.5395 no 1_545
C15 H9 3.1328 no 3_556
C15 H11B 3.0121 no 1_645
C15 H11C 3.2752 no 1_645
C15 H12A 3.1505 no 2_645
C16 H3 3.3879 no 1_655
C16 H7 3.4386 no 3_656
C16 H11A 3.4595 no 1_645
C16 H11C 3.5765 no 1_645
C16 H13 2.8837 no 1_655
H1 O2 3.2718 no 2_555
H1 C5 2.9483 no 2_545
H1 C6 3.3144 no 2_545
H1 C10 3.5630 no 1_455
H1 H2 2.4511 no 2_555
H1 H5 2.4826 no 2_545
H1 H6 3.1447 no 2_545
H1 H10B 2.6108 no 1_455
H1 H11C 3.1399 no 2_545
H2 O1 2.0157 no 2_545
H2 C3 3.4365 no 2_545
H2 C8 2.9460 no 2_545
H2 C10 3.3245 no 2_645
H2 H1 2.4511 no 2_545
H2 H3 2.9270 no 2_545
H2 H5 3.3478 no 1_545
H2 H8 2.9065 no 2_545
H2 H10A 2.8792 no 2_645
H2 H10B 3.2668 no 1_455
H2 H10B 2.8469 no 2_645
H2 H16B 3.2173 no 1_455
H3 O2 3.4727 no 2_555
H3 C10 3.2943 no 1_455
H3 C16 3.3879 no 1_455
H3 H2 2.9270 no 2_555
H3 H10A 3.1250 no 1_455
H3 H10B 2.8568 no 1_455
H3 H16A 2.8003 no 1_455
H3 H16B 3.5215 no 1_455
H4A O3 3.4427 no 1_655
H4A H12B 3.3483 no 2_655
H4B O3 3.3537 no 1_655
H4B C9 3.4376 no 1_655
H4B C14 3.4467 no 3_656
H4B H4B 2.8648 no 3_656
H4B H7 3.1909 no 3_656
H4B H9 3.0145 no 1_655
H4B H14 2.5586 no 3_656
H5 O1 2.6446 no 2_555
H5 O3 3.4959 no 3_566
H5 C1 3.5426 no 3_566
H5 C15 3.5395 no 1_565
H5 H1 2.4826 no 2_555
H5 H2 3.3478 no 1_565
H5 H13 3.0914 no 1_565
H5 H15B 2.8053 no 1_565
H6 C11 3.4896 no 1_655
H6 C12 3.4265 no 2_655
H6 H1 3.1447 no 2_555
H6 H10B 3.0963 no 2_655
H6 H11B 3.1029 no 1_655
H6 H11C 3.2033 no 1_655
H6 H12A 2.7425 no 2_655
H6 H12B 3.4271 no 2_655
H6 H15A 3.4558 no 1_565
H6 H15B 2.9333 no 1_565
H7 C7 2.8420 no 3_556
H7 C9 2.8479 no 3_556
H7 C16 3.4386 no 3_656
H7 H4B 3.1909 no 3_656
H7 H7 2.3957 no 3_556
H7 H9 2.4147 no 3_556
H7 H11A 3.3267 no 3_566
H7 H14 3.0198 no 3_656
H7 H16A 2.6123 no 3_656
H8 O2 3.3125 no 2_555
H8 C12 3.5120 no 2_655
H8 H2 2.9065 no 2_555
H8 H10B 3.2157 no 2_655
H8 H12B 2.8254 no 2_655
H8 H15A 3.0962 no 2_655
H8 H16B 3.0993 no 2_655
H9 N1 2.9243 no 3_556
H9 C3 3.5752 no 3_556
H9 C7 3.2157 no 3_556
H9 C13 3.2084 no 3_556
H9 C14 3.1547 no 3_556
H9 C15 3.1328 no 3_556
H9 H4B 3.0145 no 1_455
H9 H7 2.4147 no 3_556
H9 H11A 3.3011 no 3_566
H9 H13 2.6213 no 3_556
H9 H14 2.7997 no 3_556
H9 H15B 2.7175 no 3_556
H9 H16A 3.5436 no 3_656
H10A O2 3.1952 no 2_655
H10A H2 2.8792 no 2_655
H10A H3 3.1250 no 1_655
H10A H12B 2.9171 no 2_655
H10A H15A 2.9695 no 2_655
H10B O1 3.0495 no 1_655
H10B O2 2.8448 no 1_655
H10B O2 3.4981 no 2_655
H10B C3 3.3926 no 1_655
H10B C13 3.2598 no 1_655
H10B H1 2.6108 no 1_655
H10B H2 3.2668 no 1_655
H10B H2 2.8469 no 2_655
H10B H3 2.8568 no 1_655
H10B H6 3.0963 no 2_645
H10B H8 3.2157 no 2_645
H10B H13 3.0800 no 1_655
H10B H15A 3.2428 no 2_655
H11A C1 2.9656 no 3_566
H11A C2 3.0307 no 3_566
H11A C5 3.0809 no 3_566
H11A C6 3.1099 no 3_566
H11A C7 2.8496 no 3_566
H11A C9 2.8276 no 3_566
H11A C14 3.4662 no 1_465
H11A C16 3.4595 no 1_465
H11A H7 3.3267 no 3_566
H11A H9 3.3011 no 3_566
H11A H11B 3.4293 no 3_466
H11A H13 3.4295 no 1_565
H11A H14 2.8791 no 1_465
H11A H15B 3.5149 no 1_465
H11A H16A 3.4423 no 1_465
H11A H16B 2.9173 no 1_465
H11B O3 2.5899 no 3_466
H11B C6 3.4678 no 1_455
H11B C11 2.9512 no 3_466
H11B C14 3.2122 no 1_465
H11B C15 3.0121 no 1_465
H11B H6 3.1029 no 1_455
H11B H11A 3.4293 no 3_466
H11B H11B 2.4476 no 3_466
H11B H12A 3.4665 no 2_555
H11B H14 2.6454 no 1_465
H11B H15A 3.1782 no 1_465
H11B H15B 2.3732 no 1_465
H11B H16B 3.3966 no 1_465
H11C O1 2.9366 no 2_555
H11C C8 3.5987 no 2_555
H11C C12 3.2341 no 2_555
H11C C14 3.5639 no 1_465
H11C C15 3.2752 no 1_465
H11C C16 3.5765 no 1_465
H11C H1 3.1399 no 2_555
H11C H6 3.2033 no 1_455
H11C H12A 2.4051 no 2_555
H11C H12B 3.4596 no 2_555
H11C H14 3.3332 no 1_465
H11C H15A 2.9453 no 1_465
H11C H15B 2.9808 no 1_465
H11C H16B 2.8021 no 1_465
H12A C11 3.3076 no 2_545
H12A C15 3.1505 no 2_655
H12A H6 2.7425 no 2_645
H12A H11B 3.4665 no 2_545
H12A H11C 2.4051 no 2_545
H12A H15A 2.3090 no 2_655
H12A H15B 3.1697 no 2_655
H12A H16B 3.3667 no 2_655
H12B H4A 3.3483 no 2_645
H12B H6 3.4271 no 2_645
H12B H8 2.8254 no 2_645
H12B H10A 2.9171 no 2_645
H12B H11C 3.4596 no 2_545
H13 O1 3.3074 no 2_545
H13 C9 3.2193 no 3_556
H13 C10 3.5096 no 1_455
H13 C16 2.8837 no 1_455
H13 H5 3.0914 no 1_545
H13 H9 2.6213 no 3_556
H13 H10B 3.0800 no 1_455
H13 H11A 3.4295 no 1_545
H13 H16A 2.5511 no 1_455
H13 H16B 2.3994 no 1_455
H14 O3 3.4852 no 3_556
H14 C2 3.3951 no 3_656
H14 C4 3.3520 no 3_656
H14 C7 3.2892 no 3_656
H14 C11 3.1116 no 1_645
H14 H4B 2.5586 no 3_656
H14 H7 3.0198 no 3_656
H14 H9 2.7997 no 3_556
H14 H11A 2.8791 no 1_645
H14 H11B 2.6454 no 1_645
H14 H11C 3.3332 no 1_645
H15A C8 3.4997 no 2_645
H15A C10 3.2969 no 2_645
H15A C11 3.4657 no 1_645
H15A C12 3.0325 no 2_645
H15A H6 3.4558 no 1_545
H15A H8 3.0962 no 2_645
H15A H10A 2.9695 no 2_645
H15A H10B 3.2428 no 2_645
H15A H11B 3.1782 no 1_645
H15A H11C 2.9453 no 1_645
H15A H12A 2.3090 no 2_645
H15B O3 3.0779 no 3_556
H15B C5 3.3197 no 1_545
H15B C6 3.3869 no 1_545
H15B C9 3.3749 no 3_556
H15B C11 3.0766 no 1_645
H15B H5 2.8053 no 1_545
H15B H6 2.9333 no 1_545
H15B H9 2.7175 no 3_556
H15B H11A 3.5149 no 1_645
H15B H11B 2.3732 no 1_645
H15B H11C 2.9808 no 1_645
H15B H12A 3.1697 no 2_645
H16A C3 3.5016 no 1_655
H16A C7 3.2080 no 3_656
H16A C13 3.3253 no 1_655
H16A H3 2.8003 no 1_655
H16A H7 2.6123 no 3_656
H16A H9 3.5436 no 3_656
H16A H11A 3.4423 no 1_645
H16A H13 2.5511 no 1_655
H16B O1 3.1037 no 2_645
H16B O2 3.2084 no 1_655
H16B C8 3.5446 no 2_645
H16B C11 3.2053 no 1_645
H16B C13 3.1667 no 1_655
H16B H2 3.2173 no 1_655
H16B H3 3.5215 no 1_655
H16B H8 3.0993 no 2_645
H16B H11A 2.9173 no 1_645
H16B H11B 3.3966 no 1_645
H16B H11C 2.8021 no 1_645
H16B H12A 3.3667 no 2_645
H16B H13 2.3994 no 1_655

loop_
_geom_hbond_atom_site_label_D
_geom_hbond_atom_site_label_H
_geom_hbond_atom_site_label_A
_geom_hbond_site_symmetry_A
_geom_hbond_distance_DA
_geom_hbond_distance_DH
_geom_hbond_distance_HA
_geom_hbond_angle_DHA
_geom_hbond_publ_flag
O1 H1 O2 . 2.6877(15) 0.840 2.018 136.2 no
O2 H2 O1 2_545 2.7640(15) 0.840 2.016 148.0 no

loop_
_geom_torsion_atom_site_label_1
_geom_torsion_atom_site_label_2
_geom_torsion_atom_site_label_3
_geom_torsion_atom_site_label_4
_geom_torsion
_geom_torsion_publ_flag
C11 O3 C1 C5 -0.2(2) no
C11 O3 C1 C9 179.90(12) no
C3 N1 C4 C2 61.16(17) no
C4 N1 C3 C8 63.40(17) no
C4 N1 C3 C13 -173.35(12) no
C3 N1 C14 C15 -35.37(14) no
C3 N1 C14 C16 89.15(14) no
C14 N1 C3 C8 -78.87(14) no
C14 N1 C3 C13 44.38(14) no
C4 N1 C14 C15 -177.49(12) no
C4 N1 C14 C16 -52.98(18) no
C14 N1 C4 C2 -160.51(12) no
O3 C1 C5 C6 -177.14(13) no
O3 C1 C9 C7 177.82(12) no
C5 C1 C9 C7 -2.1(3) no
C9 C1 C5 C6 2.8(3) no
C4 C2 C6 C5 173.99(13) no
C6 C2 C4 N1 -118.16(16) no
C4 C2 C7 C9 -173.48(13) no
C7 C2 C4 N1 57.34(19) no
C6 C2 C7 C9 2.2(3) no
C7 C2 C6 C5 -1.5(3) no
N1 C3 C8 O1 -173.08(11) no
N1 C3 C8 C12 61.09(17) no
N1 C3 C13 O2 -157.54(11) no
N1 C3 C13 C15 -34.08(14) no
C8 C3 C13 O2 -33.12(16) no
C8 C3 C13 C15 90.34(14) no
C13 C3 C8 O1 71.25(15) no
C13 C3 C8 C12 -54.58(17) no
C1 C5 C6 C2 -1.0(3) no
C2 C7 C9 C1 -0.5(3) no
O1 C8 C12 C10 167.07(11) no
C3 C8 C12 C10 -67.79(17) no
C12 C10 C16 C14 -35.1(2) no
C16 C10 C12 C8 76.79(17) no
O2 C13 C15 C14 135.51(12) no
C3 C13 C15 C14 14.17(16) no
N1 C14 C15 C13 11.29(15) no
N1 C14 C16 C10 -40.61(19) no
C15 C14 C16 C10 77.51(16) no
C16 C14 C15 C13 -114.88(13) no
